data_7034171
loop_
_publ_author_name
'Sukhikh, Taisiya S.'
'Bashirov, Denis A.'
'Kuratieva, Natalia V.'
'Smolentsev, Anton I.'
'Bogomyakov, Artem S.'
'Burilov, Vladimir A.'
'Mustafina, Asia R.'
'Zibarev, Andrey V.'
'Konchenko, Sergey N.'

_publ_section_title
;
 New NIR-emissive tetranuclear Er(iii) complexes with
 4-hydroxo-2,1,3-benzothiadiazolate and dibenzoylmethanide ligands:
 synthesis and characterization.
;
_journal_issue 12
_journal_name_full 'Dalton transactions (Cambridge, England : 2003)'
_journal_page_first 5727
_journal_page_last 5734
_journal_paper_doi 10.1039/c4dt03878a
_journal_volume 44
_journal_year 2015
_chemical_formula_moiety 'C114 H80 Er4 N8 O18 S4, 3.5(C H2 Cl2) '
_chemical_formula_sum 'C117.5 H87 Cl7 Er4 N8 O18 S4'
_chemical_formula_weight 2944.38
_chemical_name_systematic
; 
 ? 
;
_space_group_IT_number 14
_symmetry_cell_setting monoclinic
_symmetry_space_group_name_Hall '-P 2ybc'
_symmetry_space_group_name_H-M 'P 1 21/c 1'
_atom_sites_solution_hydrogens geom
_atom_sites_solution_primary direct
_atom_sites_solution_secondary difmap
_audit_creation_method SHELXL-97
_audit_update_record
;
2015-01-27 deposited with the CCDC.
2015-02-09 downloaded from the CCDC.
;
_cell_angle_alpha 90.00
_cell_angle_beta 93.3270(10)
_cell_angle_gamma 90.00
_cell_formula_units_Z 4
_cell_length_a 15.6938(4)
_cell_length_b 27.3924(8)
_cell_length_c 26.7304(8)
_cell_measurement_reflns_used 9946
_cell_measurement_temperature 150(2)
_cell_measurement_theta_max 25.40
_cell_measurement_theta_min 2.36
_cell_volume 11471.8(6)
_computing_cell_refinement 'SAINT (Bruker, 2004)'
_computing_data_collection 'APEX2 (Bruker, 2004)'
_computing_data_reduction 'SAINT (Bruker, 2004)'
_computing_molecular_graphics 'SHELXTL (Bruker, 2004)'
_computing_publication_material 'SHELXTL (Bruker, 2004)'
_computing_structure_refinement 'SHELXTL (Bruker, 2004)'
_computing_structure_solution 'SHELXTL (Bruker, 2004)'
_diffrn_ambient_temperature 150(2)
_diffrn_detector_area_resol_mean 25
_diffrn_measured_fraction_theta_full 0.992
_diffrn_measured_fraction_theta_max 0.951
_diffrn_measurement_device_type 'Bruker Nonius X8Apex CCD area-detector'
_diffrn_measurement_method '\f and \w scans'
_diffrn_radiation_monochromator graphite
_diffrn_radiation_source 'fine-focus sealed tube'
_diffrn_radiation_type MoK\a
_diffrn_radiation_wavelength 0.71073
_diffrn_reflns_av_R_equivalents 0.0826
_diffrn_reflns_av_sigmaI/netI 0.1207
_diffrn_reflns_limit_h_max 12
_diffrn_reflns_limit_h_min -20
_diffrn_reflns_limit_k_max 35
_diffrn_reflns_limit_k_min -35
_diffrn_reflns_limit_l_max 34
_diffrn_reflns_limit_l_min -34
_diffrn_reflns_number 85984
_diffrn_reflns_theta_full 25.25
_diffrn_reflns_theta_max 27.59
_diffrn_reflns_theta_min 1.49
_exptl_absorpt_coefficient_mu 3.202
_exptl_absorpt_correction_T_max 0.8826
_exptl_absorpt_correction_T_min 0.5016
_exptl_absorpt_correction_type multi-scan
_exptl_absorpt_process_details 'SADABS (Bruker, 2004)'
_exptl_crystal_colour orange
_exptl_crystal_density_diffrn 1.705
_exptl_crystal_density_method 'not measured'
_exptl_crystal_description plate
_exptl_crystal_F_000 5788
_exptl_crystal_size_max 0.25
_exptl_crystal_size_mid 0.25
_exptl_crystal_size_min 0.04
_refine_diff_density_max 4.670
_refine_diff_density_min -2.733
_refine_diff_density_rms 0.248
_refine_ls_extinction_method none
_refine_ls_goodness_of_fit_ref 1.070
_refine_ls_hydrogen_treatment mixed
_refine_ls_matrix_type full
_refine_ls_number_parameters 1435
_refine_ls_number_reflns 25294
_refine_ls_number_restraints 77
_refine_ls_restrained_S_all 1.071
_refine_ls_R_factor_all 0.1566
_refine_ls_R_factor_gt 0.0705
_refine_ls_shift/su_max 0.002
_refine_ls_shift/su_mean 0.000
_refine_ls_structure_factor_coef Fsqd
_refine_ls_weighting_details 'calc w=1/[\s^2^(Fo^2^)+(0.0967P)^2^] where P=(Fo^2^+2Fc^2^)/3'
_refine_ls_weighting_scheme calc
_refine_ls_wR_factor_gt 0.1680
_refine_ls_wR_factor_ref 0.1949
_reflns_number_gt 14004
_reflns_number_total 25294
_reflns_threshold_expression >2sigma(I)
_cod_data_source_file c4dt03878a2.cif
_cod_data_source_block 1
_cod_depositor_comments
;
The following automatic conversions were performed:

'_symmetry_cell_setting' value 'Monoclinic' changed to 'monoclinic'
according to
/usr/data/users/saulius/crontab/automatic-downloads/rss-feeds/RSC/lib/dictionaries/cif_core.dic
dictionary named 'cif_core.dic' version 2.4.2 from 2011-04-26.

Automatic conversion script
Id: cif_fix_values 3008 2015-01-20 13:52:24Z robertas 

 Adding full bibliography for 7034171--7034173.cif.
;
_cod_original_sg_symbol_H-M 'P 21/c'
_cod_original_formula_sum 'C117.50 H87 Cl7 Er4 N8 O18 S4'
_cod_database_code 7034171

loop_
_symmetry_equiv_pos_as_xyz
'x, y, z'
'-x, y+1/2, -z+1/2'
'-x, -y, -z'
'x, -y-1/2, z-1/2'

loop_
_atom_site_label
_atom_site_type_symbol
_atom_site_fract_x
_atom_site_fract_y
_atom_site_fract_z
_atom_site_U_iso_or_equiv
_atom_site_adp_type
_atom_site_occupancy
_atom_site_symmetry_multiplicity
_atom_site_calc_flag
_atom_site_refinement_flags
Er1 Er 0.15760(3) 0.579129(15) 0.262179(17) 0.01805(12) Uani 1 1 d D
Er2 Er 0.31797(3) 0.635411(16) 0.178359(18) 0.02027(13) Uani 1 1 d D
Er3 Er 0.35516(3) 0.513346(15) 0.218821(18) 0.01977(13) Uani 1 1 d D
Er4 Er 0.19335(3) 0.457918(16) 0.303625(18) 0.02067(13) Uani 1 1 d D
Cl11 Cl 0.0522(5) 0.5734(3) 0.4243(3) 0.167(2) Uani 1 1 d DU
Cl12 Cl 0.1577(5) 0.5103(3) 0.4861(3) 0.167(2) Uani 1 1 d D
Cl21 Cl 0.3474(3) 0.33315(16) 0.51515(16) 0.0835(14) Uani 1 1 d .
Cl22 Cl 0.5107(3) 0.3136(2) 0.4738(2) 0.114(2) Uani 1 1 d .
Cl31 Cl 0.0010(5) 0.7362(3) 0.0019(3) 0.1531(19) Uani 1 1 d .
Cl32 Cl -0.0695(5) 0.8271(3) -0.0223(3) 0.1531(19) Uani 1 1 d D
Cl41 Cl 0.3742(9) 0.5789(5) 0.0039(5) 0.137(5) Uani 0.50 1 d PU
Cl42 Cl 0.3931(11) 0.4822(6) 0.0084(7) 0.175(6) Uani 0.50 1 d PDU
S1 S 0.3319(2) 0.42032(10) 0.42344(11) 0.0355(7) Uani 1 1 d .
S2 S 0.0564(3) 0.41303(13) 0.41235(16) 0.0602(11) Uani 1 1 d D
S3 S 0.1778(2) 0.67269(11) 0.05968(12) 0.0404(8) Uani 1 1 d .
S4 S 0.4541(2) 0.68839(13) 0.07407(16) 0.0617(12) Uani 1 1 d .
O1 O 0.2299(4) 0.5375(2) 0.3304(3) 0.0227(16) Uani 1 1 d .
O2 O 0.0757(4) 0.5126(2) 0.2876(3) 0.0240(17) Uani 1 1 d .
O3 O 0.2843(4) 0.5554(2) 0.1510(3) 0.0244(17) Uani 1 1 d .
O4 O 0.4359(4) 0.5801(2) 0.1914(3) 0.0274(18) Uani 1 1 d .
O11 O 0.3011(4) 0.5875(2) 0.2474(3) 0.0197(15) Uani 1 1 d .
O12 O 0.2121(4) 0.5045(2) 0.2332(2) 0.0181(15) Uani 1 1 d .
O51 O 0.0319(5) 0.6182(3) 0.2764(3) 0.0302(18) Uani 1 1 d .
O52 O 0.1912(4) 0.6425(2) 0.3148(2) 0.0207(16) Uani 1 1 d .
O61 O 0.3081(4) 0.7159(2) 0.1528(3) 0.0264(17) Uani 1 1 d .
O62 O 0.3880(5) 0.6771(3) 0.2389(3) 0.0299(18) Uani 1 1 d .
O71 O 0.1790(4) 0.6440(2) 0.2047(3) 0.0211(16) Uani 1 1 d .
O72 O 0.0723(4) 0.5647(2) 0.1884(3) 0.0226(16) Uani 1 1 d .
O81 O 0.3251(5) 0.4501(3) 0.1662(3) 0.0289(18) Uani 1 1 d .
O82 O 0.4797(5) 0.4741(3) 0.2059(3) 0.0327(19) Uani 1 1 d .
O91 O 0.1231(5) 0.4165(2) 0.2428(3) 0.0265(17) Uani 1 1 d .
O92 O 0.1961(4) 0.3783(2) 0.3313(3) 0.0254(17) Uani 1 1 d .
O101 O 0.3341(4) 0.4492(2) 0.2773(3) 0.0231(16) Uani 1 1 d .
O102 O 0.4399(5) 0.5294(2) 0.2917(3) 0.0280(18) Uani 1 1 d .
N11 N 0.2841(6) 0.4575(3) 0.3844(3) 0.030(2) Uani 1 1 d .
N12 N 0.3921(6) 0.4586(3) 0.4563(4) 0.040(3) Uani 1 1 d .
N21 N 0.0800(6) 0.4481(3) 0.3643(4) 0.034(2) Uani 1 1 d .
N22 N -0.0420(7) 0.4264(4) 0.4163(5) 0.063(4) Uani 1 1 d D
N31 N 0.2258(6) 0.6343(3) 0.0984(3) 0.027(2) Uani 1 1 d .
N32 N 0.1165(7) 0.6343(4) 0.0266(4) 0.043(3) Uani 1 1 d .
N41 N 0.4312(6) 0.6495(3) 0.1177(4) 0.037(3) Uani 1 1 d .
N42 N 0.5532(8) 0.6738(5) 0.0651(5) 0.068(4) Uani 1 1 d .
C1 C 0.1383(13) 0.5714(7) 0.4665(8) 0.149(10) Uani 1 1 d DU
H1A H 0.1272 0.5920 0.4959 0.179 Uiso 1 1 calc R
H1B H 0.1892 0.5845 0.4509 0.179 Uiso 1 1 calc R
C2 C 0.4053(11) 0.2985(7) 0.4751(7) 0.091(6) Uani 1 1 d U
H2A H 0.4011 0.2638 0.4850 0.110 Uiso 1 1 calc R
H2B H 0.3787 0.3017 0.4408 0.110 Uiso 1 1 calc R
C3 C -0.0034(14) 0.7952(8) 0.0236(8) 0.132(9) Uani 1 1 d DU
H3A H 0.0544 0.8098 0.0267 0.159 Uiso 1 1 calc R
H3B H -0.0285 0.7962 0.0567 0.159 Uiso 1 1 calc R
C4 C 0.422(3) 0.5350(12) 0.0412(16) 0.140(19) Uani 0.50 1 d PDU
H4A H 0.3993 0.5351 0.0751 0.168 Uiso 0.50 1 calc PR
H4B H 0.4846 0.5392 0.0443 0.168 Uiso 0.50 1 calc PR
C11 C 0.3151(7) 0.5024(4) 0.3956(4) 0.025(2) Uani 1 1 d .
C12 C 0.3778(7) 0.5037(4) 0.4363(4) 0.029(3) Uani 1 1 d .
C13 C 0.4145(7) 0.5485(4) 0.4513(4) 0.035(3) Uani 1 1 d .
H13 H 0.4557 0.5510 0.4787 0.042 Uiso 1 1 calc R
C14 C 0.3876(8) 0.5874(4) 0.4247(4) 0.035(3) Uani 1 1 d .
H14 H 0.4123 0.6179 0.4342 0.042 Uiso 1 1 calc R
C15 C 0.3256(8) 0.5879(4) 0.3836(4) 0.032(3) Uani 1 1 d .
H15 H 0.3109 0.6176 0.3670 0.039 Uiso 1 1 calc R
C16 C 0.2873(6) 0.5448(3) 0.3681(4) 0.018(2) Uani 1 1 d .
C21 C 0.0100(8) 0.4716(4) 0.3514(5) 0.037(3) Uani 1 1 d .
C22 C -0.0639(9) 0.4599(4) 0.3788(5) 0.048(4) Uani 1 1 d .
C23 C -0.1419(8) 0.4835(5) 0.3679(6) 0.060(4) Uani 1 1 d .
H23 H -0.1905 0.4776 0.3865 0.072 Uiso 1 1 calc R
C24 C -0.1437(9) 0.5147(5) 0.3300(6) 0.056(4) Uani 1 1 d .
H24 H -0.1958 0.5314 0.3221 0.067 Uiso 1 1 calc R
C25 C -0.0737(8) 0.5253(5) 0.3000(5) 0.046(3) Uani 1 1 d .
H25 H -0.0816 0.5469 0.2722 0.055 Uiso 1 1 calc R
C26 C 0.0067(8) 0.5042(4) 0.3111(5) 0.033(3) Uani 1 1 d .
C31 C 0.1974(7) 0.5909(4) 0.0860(4) 0.026(2) Uani 1 1 d .
C32 C 0.1345(8) 0.5894(4) 0.0454(5) 0.037(3) Uani 1 1 d .
C33 C 0.0992(8) 0.5447(5) 0.0304(5) 0.045(3) Uani 1 1 d .
H33 H 0.0585 0.5428 0.0027 0.054 Uiso 1 1 calc R
C34 C 0.1245(7) 0.5033(4) 0.0566(4) 0.031(3) Uani 1 1 d .
H34 H 0.1004 0.4726 0.0469 0.038 Uiso 1 1 calc R
C35 C 0.1861(7) 0.5055(4) 0.0980(4) 0.030(3) Uani 1 1 d .
H35 H 0.2000 0.4763 0.1159 0.035 Uiso 1 1 calc R
C36 C 0.2266(6) 0.5485(3) 0.1133(4) 0.019(2) Uani 1 1 d U
C41 C 0.5016(7) 0.6251(5) 0.1293(5) 0.042(3) Uani 1 1 d .
C42 C 0.5741(9) 0.6373(5) 0.0995(6) 0.057(4) Uani 1 1 d .
C43 C 0.6505(10) 0.6110(6) 0.1068(7) 0.075(5) Uani 1 1 d .
H43 H 0.6976 0.6160 0.0867 0.090 Uiso 1 1 calc R
C44 C 0.6524(10) 0.5774(5) 0.1454(7) 0.077(5) Uani 1 1 d .
H44 H 0.7046 0.5604 0.1524 0.092 Uiso 1 1 calc R
C45 C 0.5845(8) 0.5659(4) 0.1752(6) 0.055(4) Uani 1 1 d .
H45 H 0.5915 0.5418 0.2007 0.066 Uiso 1 1 calc R
C46 C 0.5058(8) 0.5904(4) 0.1672(5) 0.038(3) Uani 1 1 d .
C51 C 0.0065(7) 0.6533(3) 0.3037(4) 0.024(2) Uani 1 1 d .
C52 C 0.1496(7) 0.6733(4) 0.3413(4) 0.028(3) Uani 1 1 d .
C53 C 0.0630(7) 0.6789(4) 0.3370(4) 0.031(3) Uani 1 1 d .
H53 H 0.0388 0.7022 0.3584 0.038 Uiso 1 1 calc R
C61 C 0.3403(7) 0.7561(4) 0.1700(4) 0.024(2) Uani 1 1 d .
C62 C 0.4143(7) 0.7204(4) 0.2464(4) 0.029(3) Uani 1 1 d .
C63 C 0.3890(8) 0.7593(4) 0.2149(4) 0.037(3) Uani 1 1 d U
H63 H 0.4069 0.7910 0.2253 0.044 Uiso 1 1 calc R
C71 C 0.1146(7) 0.6685(4) 0.1845(4) 0.021(2) Uani 1 1 d .
C72 C 0.0296(6) 0.5948(3) 0.1612(4) 0.018(2) Uani 1 1 d .
C73 C 0.0440(7) 0.6464(4) 0.1616(4) 0.027(3) Uani 1 1 d U
H73 H 0.0022 0.6667 0.1451 0.032 Uiso 1 1 calc R
C81 C 0.3642(7) 0.4181(3) 0.1413(4) 0.026(3) Uani 1 1 d .
C82 C 0.5060(7) 0.4400(4) 0.1798(5) 0.031(3) Uani 1 1 d .
C83 C 0.4528(7) 0.4125(4) 0.1466(4) 0.032(3) Uani 1 1 d .
H83 H 0.4785 0.3888 0.1264 0.039 Uiso 1 1 calc R
C91 C 0.0892(7) 0.3737(4) 0.2379(4) 0.023(2) Uani 1 1 d .
C92 C 0.1564(6) 0.3397(4) 0.3165(4) 0.021(2) Uani 1 1 d .
C93 C 0.1046(7) 0.3367(4) 0.2720(4) 0.027(2) Uani 1 1 d U
H93 H 0.0776 0.3063 0.2648 0.033 Uiso 1 1 calc R
C101 C 0.3967(7) 0.4256(3) 0.2997(4) 0.027(3) Uani 1 1 d .
C102 C 0.4823(7) 0.4995(4) 0.3187(4) 0.030(3) Uani 1 1 d .
C103 C 0.4679(7) 0.4482(4) 0.3208(4) 0.033(3) Uani 1 1 d .
H103 H 0.5101 0.4286 0.3380 0.039 Uiso 1 1 calc R
C104 C 0.3878(7) 0.3702(3) 0.3003(4) 0.028(3) Uani 1 1 d .
C105 C 0.4313(8) 0.3424(4) 0.3364(5) 0.036(3) Uani 1 1 d .
H105 H 0.4679 0.3578 0.3612 0.044 Uiso 1 1 calc R
C106 C 0.4218(7) 0.2923(4) 0.3365(4) 0.031(3) Uani 1 1 d .
H106 H 0.4517 0.2729 0.3613 0.037 Uiso 1 1 calc R
C107 C 0.3680(8) 0.2706(4) 0.3001(6) 0.050(4) Uani 1 1 d .
H107 H 0.3595 0.2363 0.3008 0.060 Uiso 1 1 calc R
C108 C 0.3262(7) 0.2982(4) 0.2624(5) 0.037(3) Uani 1 1 d .
H108 H 0.2920 0.2831 0.2363 0.044 Uiso 1 1 calc R
C109 C 0.3363(7) 0.3490(4) 0.2643(4) 0.030(3) Uani 1 1 d .
H109 H 0.3065 0.3688 0.2399 0.036 Uiso 1 1 calc R
C110 C 0.5557(7) 0.5205(4) 0.3509(4) 0.031(3) Uani 1 1 d .
C111 C 0.5849(8) 0.4984(4) 0.3958(5) 0.038(3) Uani 1 1 d .
H111 H 0.5596 0.4690 0.4064 0.046 Uiso 1 1 calc R
C112 C 0.6507(7) 0.5195(4) 0.4248(5) 0.038(3) Uani 1 1 d .
H112 H 0.6684 0.5052 0.4561 0.045 Uiso 1 1 calc R
C113 C 0.6911(8) 0.5610(5) 0.4090(5) 0.049(4) Uani 1 1 d .
H113 H 0.7383 0.5742 0.4284 0.059 Uiso 1 1 calc R
C114 C 0.6624(8) 0.5830(4) 0.3651(6) 0.049(4) Uani 1 1 d .
H114 H 0.6893 0.6120 0.3544 0.059 Uiso 1 1 calc R
C115 C 0.5944(8) 0.5634(4) 0.3361(5) 0.042(3) Uani 1 1 d .
H115 H 0.5743 0.5794 0.3061 0.050 Uiso 1 1 calc R
C511 C -0.0863(7) 0.6649(4) 0.2990(5) 0.031(3) Uani 1 1 d .
C512 C -0.1237(8) 0.6949(5) 0.3330(6) 0.055(4) Uani 1 1 d .
H512 H -0.0894 0.7090 0.3597 0.066 Uiso 1 1 calc R
C513 C -0.2101(11) 0.7047(5) 0.3288(7) 0.072(5) Uani 1 1 d .
H513 H -0.2350 0.7258 0.3521 0.086 Uiso 1 1 calc R
C514 C -0.2602(8) 0.6837(4) 0.2901(6) 0.047(4) Uani 1 1 d .
H514 H -0.3201 0.6891 0.2876 0.057 Uiso 1 1 calc R
C515 C -0.2222(8) 0.6545(5) 0.2549(5) 0.047(3) Uani 1 1 d .
H515 H -0.2555 0.6413 0.2273 0.056 Uiso 1 1 calc R
C516 C -0.1353(7) 0.6450(4) 0.2605(5) 0.037(3) Uani 1 1 d .
H516 H -0.1097 0.6243 0.2371 0.044 Uiso 1 1 calc R
C521 C 0.2034(7) 0.7043(4) 0.3766(4) 0.031(3) Uani 1 1 d .
C522 C 0.1734(8) 0.7167(4) 0.4231(4) 0.038(3) Uani 1 1 d .
H522 H 0.1195 0.7054 0.4327 0.046 Uiso 1 1 calc R
C523 C 0.2235(12) 0.7458(5) 0.4546(6) 0.067(5) Uani 1 1 d .
H523 H 0.2047 0.7540 0.4866 0.081 Uiso 1 1 calc R
C524 C 0.3017(10) 0.7634(5) 0.4402(6) 0.058(4) Uani 1 1 d .
H524 H 0.3356 0.7836 0.4624 0.070 Uiso 1 1 calc R
C525 C 0.3296(9) 0.7519(5) 0.3948(6) 0.057(4) Uani 1 1 d .
H525 H 0.3824 0.7644 0.3848 0.069 Uiso 1 1 calc R
C526 C 0.2798(8) 0.7211(4) 0.3621(5) 0.039(3) Uani 1 1 d .
H526 H 0.2996 0.7123 0.3304 0.046 Uiso 1 1 calc R
C611 C 0.3235(7) 0.8002(4) 0.1396(4) 0.028(3) Uani 1 1 d .
C612 C 0.3285(7) 0.8477(4) 0.1610(5) 0.039(3) Uani 1 1 d .
H612 H 0.3446 0.8519 0.1955 0.047 Uiso 1 1 calc R
C613 C 0.3100(8) 0.8874(4) 0.1311(6) 0.045(3) Uani 1 1 d .
H613 H 0.3125 0.9192 0.1452 0.054 Uiso 1 1 calc R
C614 C 0.2875(8) 0.8817(5) 0.0801(6) 0.056(4) Uani 1 1 d .
H614 H 0.2765 0.9099 0.0601 0.067 Uiso 1 1 calc R
C615 C 0.2809(9) 0.8372(4) 0.0587(5) 0.050(4) Uani 1 1 d .
H615 H 0.2661 0.8336 0.0239 0.060 Uiso 1 1 calc R
C616 C 0.2970(9) 0.7958(4) 0.0902(5) 0.049(4) Uani 1 1 d .
H616 H 0.2890 0.7641 0.0763 0.059 Uiso 1 1 calc R
C621 C 0.4726(7) 0.7279(4) 0.2920(4) 0.025(2) Uani 1 1 d .
C622 C 0.5099(8) 0.7733(4) 0.3046(5) 0.038(3) Uani 1 1 d .
H622 H 0.4989 0.8011 0.2839 0.046 Uiso 1 1 calc R
C623 C 0.5632(7) 0.7768(4) 0.3480(5) 0.036(3) Uani 1 1 d .
H623 H 0.5910 0.8069 0.3558 0.043 Uiso 1 1 calc R
C624 C 0.5763(8) 0.7385(5) 0.3792(5) 0.045(3) Uani 1 1 d .
H624 H 0.6097 0.7426 0.4098 0.054 Uiso 1 1 calc R
C625 C 0.5416(8) 0.6936(4) 0.3671(5) 0.041(3) Uani 1 1 d .
H625 H 0.5532 0.6663 0.3882 0.049 Uiso 1 1 calc R
C626 C 0.4901(7) 0.6888(4) 0.3243(5) 0.039(3) Uani 1 1 d .
H626 H 0.4657 0.6579 0.3163 0.046 Uiso 1 1 calc R
C711 C 0.1184(7) 0.7231(4) 0.1882(4) 0.028(3) Uani 1 1 d .
C712 C 0.0754(8) 0.7535(4) 0.1541(5) 0.040(3) Uani 1 1 d .
H712 H 0.0421 0.7395 0.1269 0.048 Uiso 1 1 calc R
C713 C 0.0796(8) 0.8039(4) 0.1585(6) 0.049(4) Uani 1 1 d .
H713 H 0.0514 0.8242 0.1339 0.058 Uiso 1 1 calc R
C714 C 0.1258(8) 0.8245(4) 0.1996(5) 0.040(3) Uani 1 1 d .
H714 H 0.1267 0.8589 0.2041 0.048 Uiso 1 1 calc R
C715 C 0.1706(8) 0.7941(4) 0.2341(5) 0.041(3) Uani 1 1 d .
H715 H 0.2042 0.8078 0.2613 0.049 Uiso 1 1 calc R
C716 C 0.1654(7) 0.7441(4) 0.2280(4) 0.031(3) Uani 1 1 d .
H716 H 0.1948 0.7235 0.2519 0.037 Uiso 1 1 calc R
C721 C -0.0434(7) 0.5743(3) 0.1277(4) 0.027(3) Uani 1 1 d .
C722 C -0.0735(7) 0.5978(4) 0.0849(4) 0.028(3) Uani 1 1 d .
H722 H -0.0499 0.6283 0.0758 0.033 Uiso 1 1 calc R
C723 C -0.1385(8) 0.5768(4) 0.0550(5) 0.040(3) Uani 1 1 d .
H723 H -0.1583 0.5926 0.0248 0.048 Uiso 1 1 calc R
C724 C -0.1738(7) 0.5346(5) 0.0681(5) 0.043(3) Uani 1 1 d .
H724 H -0.2194 0.5209 0.0477 0.051 Uiso 1 1 calc R
C725 C -0.1446(8) 0.5109(4) 0.1108(5) 0.045(3) Uani 1 1 d .
H725 H -0.1698 0.4808 0.1195 0.054 Uiso 1 1 calc R
C726 C -0.0782(7) 0.5303(4) 0.1418(4) 0.032(3) Uani 1 1 d .
H726 H -0.0578 0.5139 0.1715 0.038 Uiso 1 1 calc R
C811 C 0.3132(6) 0.3850(3) 0.1074(4) 0.023(2) Uani 1 1 d .
C812 C 0.3432(7) 0.3654(4) 0.0638(4) 0.032(3) Uani 1 1 d .
H812 H 0.3982 0.3742 0.0538 0.038 Uiso 1 1 calc R
C813 C 0.2932(8) 0.3330(4) 0.0347(5) 0.039(3) Uani 1 1 d .
H813 H 0.3138 0.3206 0.0045 0.046 Uiso 1 1 calc R
C814 C 0.2158(8) 0.3190(4) 0.0491(5) 0.039(3) Uani 1 1 d .
H814 H 0.1825 0.2966 0.0291 0.047 Uiso 1 1 calc R
C815 C 0.1841(8) 0.3374(5) 0.0934(5) 0.046(3) Uani 1 1 d .
H815 H 0.1296 0.3277 0.1036 0.055 Uiso 1 1 calc R
C816 C 0.2331(6) 0.3697(4) 0.1218(4) 0.025(2) Uani 1 1 d .
H816 H 0.2122 0.3819 0.1521 0.030 Uiso 1 1 calc R
C821 C 0.6015(7) 0.4272(4) 0.1849(5) 0.030(3) Uani 1 1 d .
C822 C 0.6408(8) 0.3995(5) 0.1497(6) 0.064(5) Uani 1 1 d .
H822 H 0.6088 0.3876 0.1211 0.076 Uiso 1 1 calc R
C823 C 0.7274(8) 0.3890(5) 0.1564(6) 0.065(5) Uani 1 1 d .
H823 H 0.7549 0.3695 0.1329 0.077 Uiso 1 1 calc R
C824 C 0.7736(8) 0.4081(5) 0.1990(6) 0.047(4) Uani 1 1 d .
H824 H 0.8330 0.4016 0.2041 0.056 Uiso 1 1 calc R
C825 C 0.7353(8) 0.4343(5) 0.2310(5) 0.047(4) Uani 1 1 d .
H825 H 0.7674 0.4468 0.2594 0.056 Uiso 1 1 calc R
C826 C 0.6498(7) 0.4448(4) 0.2253(5) 0.035(3) Uani 1 1 d .
H826 H 0.6239 0.4643 0.2495 0.042 Uiso 1 1 calc R
C911 C 0.0311(6) 0.3666(3) 0.1912(4) 0.018(2) Uani 1 1 d .
C912 C -0.0099(7) 0.3241(4) 0.1805(4) 0.025(2) Uani 1 1 d .
H912 H -0.0036 0.2978 0.2036 0.030 Uiso 1 1 calc R
C913 C -0.0613(7) 0.3178(4) 0.1366(4) 0.032(3) Uani 1 1 d .
H913 H -0.0902 0.2878 0.1301 0.039 Uiso 1 1 calc R
C914 C -0.0699(7) 0.3566(4) 0.1019(4) 0.033(3) Uani 1 1 d .
H914 H -0.1051 0.3534 0.0720 0.039 Uiso 1 1 calc R
C915 C -0.0267(7) 0.3987(4) 0.1124(4) 0.034(3) Uani 1 1 d .
H915 H -0.0297 0.4245 0.0887 0.041 Uiso 1 1 calc R
C916 C 0.0211(7) 0.4045(4) 0.1564(4) 0.027(3) Uani 1 1 d .
H916 H 0.0480 0.4349 0.1635 0.032 Uiso 1 1 calc R
C921 C 0.1673(6) 0.2960(3) 0.3487(4) 0.020(2) Uani 1 1 d .
C922 C 0.1560(7) 0.2476(3) 0.3312(4) 0.024(2) Uani 1 1 d .
H922 H 0.1393 0.2419 0.2969 0.028 Uiso 1 1 calc R
C923 C 0.1690(7) 0.2085(4) 0.3633(5) 0.033(3) Uani 1 1 d .
H923 H 0.1606 0.1763 0.3508 0.040 Uiso 1 1 calc R
C924 C 0.1937(8) 0.2153(4) 0.4125(5) 0.041(3) Uani 1 1 d .
H924 H 0.2014 0.1880 0.4342 0.049 Uiso 1 1 calc R
C925 C 0.2075(9) 0.2618(5) 0.4309(5) 0.049(4) Uani 1 1 d .
H925 H 0.2251 0.2668 0.4651 0.059 Uiso 1 1 calc R
C926 C 0.1952(8) 0.3017(4) 0.3985(4) 0.035(3) Uani 1 1 d .
H926 H 0.2064 0.3337 0.4110 0.042 Uiso 1 1 calc R
H12 H 0.1825(13) 0.4954(8) 0.2081(7) 0.042 Uiso 1 1 d D
H11 H 0.3303(13) 0.5965(8) 0.2733(7) 0.042 Uiso 1 1 d D

loop_
_atom_site_aniso_label
_atom_site_aniso_U_11
_atom_site_aniso_U_22
_atom_site_aniso_U_33
_atom_site_aniso_U_23
_atom_site_aniso_U_13
_atom_site_aniso_U_12
Er1 0.0201(3) 0.0131(2) 0.0209(3) -0.00054(18) 0.00104(19) 0.00197(18)
Er2 0.0217(3) 0.0130(2) 0.0262(3) -0.00008(19) 0.0022(2) -0.00146(18)
Er3 0.0189(3) 0.0119(2) 0.0284(3) -0.00220(19) 0.0004(2) 0.00188(18)
Er4 0.0245(3) 0.0131(2) 0.0240(3) 0.00123(19) -0.0015(2) -0.00161(18)
Cl11 0.183(4) 0.167(4) 0.148(4) -0.011(3) -0.012(3) 0.020(3)
Cl12 0.183(4) 0.167(4) 0.148(4) -0.011(3) -0.012(3) 0.020(3)
Cl21 0.125(4) 0.069(3) 0.055(3) -0.002(2) -0.003(2) 0.031(3)
Cl22 0.084(4) 0.139(5) 0.117(5) -0.044(4) -0.007(3) -0.017(3)
Cl31 0.178(5) 0.129(4) 0.158(5) -0.007(3) 0.056(4) 0.017(3)
Cl32 0.178(5) 0.129(4) 0.158(5) -0.007(3) 0.056(4) 0.017(3)
Cl41 0.148(6) 0.133(6) 0.133(6) -0.006(4) 0.029(4) 0.001(4)
Cl42 0.170(7) 0.174(7) 0.180(7) 0.003(5) 0.002(5) 0.003(5)
S1 0.053(2) 0.0196(14) 0.0327(18) 0.0074(12) -0.0092(14) 0.0001(13)
S2 0.072(3) 0.042(2) 0.070(3) 0.0261(19) 0.035(2) 0.0038(18)
S3 0.062(2) 0.0271(16) 0.0310(18) 0.0095(13) -0.0070(15) -0.0015(14)
S4 0.059(3) 0.050(2) 0.080(3) 0.026(2) 0.041(2) -0.0004(18)
O1 0.023(4) 0.014(4) 0.030(4) -0.005(3) -0.009(3) -0.007(3)
O2 0.022(4) 0.021(4) 0.029(4) -0.002(3) 0.006(3) -0.005(3)
O3 0.024(4) 0.006(3) 0.043(5) -0.005(3) -0.001(3) 0.004(3)
O4 0.022(4) 0.019(4) 0.041(5) -0.006(3) -0.001(3) -0.001(3)
O11 0.021(4) 0.011(3) 0.027(4) 0.001(3) -0.002(3) -0.001(3)
O12 0.021(4) 0.012(3) 0.021(4) 0.001(3) -0.001(3) -0.002(3)
O51 0.035(5) 0.027(4) 0.029(5) -0.007(3) 0.007(3) 0.003(3)
O52 0.031(4) 0.012(3) 0.019(4) -0.006(3) 0.004(3) 0.003(3)
O61 0.025(4) 0.013(4) 0.042(5) 0.005(3) 0.005(3) 0.004(3)
O62 0.039(5) 0.024(4) 0.026(5) -0.004(3) -0.008(3) -0.010(3)
O71 0.018(4) 0.019(4) 0.028(4) 0.003(3) 0.006(3) 0.001(3)
O72 0.022(4) 0.021(4) 0.025(4) 0.000(3) 0.002(3) 0.001(3)
O81 0.030(5) 0.036(5) 0.021(4) -0.008(3) 0.014(3) 0.005(3)
O82 0.030(5) 0.020(4) 0.048(5) -0.009(4) -0.004(4) 0.002(3)
O91 0.045(5) 0.011(3) 0.022(4) 0.002(3) -0.009(3) -0.006(3)
O92 0.030(5) 0.015(4) 0.031(5) 0.006(3) 0.000(3) -0.001(3)
O101 0.016(4) 0.026(4) 0.027(4) 0.002(3) -0.005(3) 0.006(3)
O102 0.031(5) 0.015(4) 0.038(5) 0.001(3) 0.002(3) 0.004(3)
N11 0.041(6) 0.024(5) 0.026(6) 0.002(4) 0.002(4) -0.009(4)
N12 0.036(6) 0.032(6) 0.048(7) 0.006(5) -0.015(5) 0.006(4)
N21 0.038(6) 0.022(5) 0.042(7) -0.002(4) 0.007(5) -0.005(4)
N22 0.075(9) 0.044(7) 0.074(10) 0.007(6) 0.035(7) 0.002(6)
N31 0.029(6) 0.030(5) 0.023(5) 0.009(4) 0.000(4) -0.008(4)
N32 0.055(7) 0.045(7) 0.028(6) 0.018(5) -0.011(5) -0.002(5)
N41 0.029(6) 0.035(6) 0.049(7) 0.003(5) 0.021(5) 0.005(4)
N42 0.056(9) 0.068(9) 0.085(11) 0.013(8) 0.045(7) -0.004(7)
C1 0.146(11) 0.154(11) 0.148(11) -0.004(5) 0.010(5) 0.003(5)
C2 0.093(7) 0.094(7) 0.088(7) -0.004(5) 0.014(5) 0.002(5)
C3 0.137(10) 0.131(10) 0.130(10) -0.001(5) 0.009(5) 0.012(5)
C4 0.139(19) 0.139(19) 0.141(19) -0.005(5) 0.008(5) -0.002(5)
C11 0.027(6) 0.017(5) 0.032(7) 0.005(4) -0.002(5) 0.005(4)
C12 0.038(7) 0.029(6) 0.019(6) -0.002(5) -0.004(5) 0.001(5)
C13 0.039(8) 0.033(7) 0.032(7) -0.005(5) -0.012(5) 0.003(5)
C14 0.046(8) 0.021(6) 0.037(8) -0.010(5) -0.008(6) -0.003(5)
C15 0.049(8) 0.016(5) 0.032(7) 0.000(5) 0.004(6) -0.008(5)
C16 0.012(5) 0.019(5) 0.024(6) -0.008(4) -0.001(4) -0.002(4)
C21 0.038(8) 0.026(6) 0.050(9) -0.018(6) 0.021(6) -0.013(5)
C22 0.068(11) 0.031(7) 0.047(9) 0.008(6) 0.023(7) -0.007(6)
C23 0.026(8) 0.053(9) 0.104(14) 0.013(9) 0.036(8) 0.000(7)
C24 0.035(9) 0.051(9) 0.085(12) -0.006(8) 0.019(8) 0.003(7)
C25 0.034(8) 0.048(8) 0.057(10) -0.004(7) 0.009(6) -0.002(6)
C26 0.040(8) 0.017(6) 0.044(8) -0.013(5) 0.021(6) -0.010(5)
C31 0.026(6) 0.033(6) 0.021(6) -0.009(5) 0.001(5) 0.004(5)
C32 0.042(8) 0.033(7) 0.035(8) -0.007(5) 0.002(6) 0.001(5)
C33 0.057(9) 0.046(8) 0.030(8) -0.022(6) -0.015(6) 0.014(6)
C34 0.037(7) 0.024(6) 0.033(7) -0.010(5) 0.004(5) 0.001(5)
C35 0.049(8) 0.019(5) 0.020(6) 0.001(4) -0.002(5) 0.005(5)
C36 0.024(4) 0.013(4) 0.022(4) -0.005(3) 0.005(3) 0.003(3)
C41 0.010(6) 0.046(8) 0.073(10) -0.008(7) 0.017(6) -0.006(5)
C42 0.051(10) 0.042(8) 0.083(12) 0.005(8) 0.043(8) 0.007(7)
C43 0.043(10) 0.064(11) 0.121(16) 0.016(10) 0.036(9) -0.008(8)
C44 0.055(11) 0.047(10) 0.132(17) 0.016(10) 0.035(10) 0.005(8)
C45 0.033(8) 0.028(7) 0.105(13) 0.022(7) 0.017(8) 0.003(6)
C46 0.037(8) 0.015(6) 0.065(9) -0.015(6) 0.029(6) -0.015(5)
C51 0.034(7) 0.015(5) 0.025(6) 0.000(4) 0.016(5) 0.007(5)
C52 0.026(7) 0.020(6) 0.038(7) 0.008(5) 0.006(5) 0.005(5)
C53 0.037(7) 0.018(6) 0.040(8) -0.006(5) 0.009(5) 0.008(5)
C61 0.037(7) 0.020(5) 0.017(6) 0.003(4) 0.013(5) -0.005(5)
C62 0.035(7) 0.013(5) 0.041(8) -0.010(5) 0.006(5) -0.005(5)
C63 0.047(5) 0.024(4) 0.037(5) -0.003(4) -0.006(4) 0.000(4)
C71 0.026(6) 0.020(5) 0.016(6) -0.001(4) 0.002(4) 0.006(4)
C72 0.022(6) 0.016(5) 0.016(6) -0.007(4) -0.003(4) -0.002(4)
C73 0.026(4) 0.024(4) 0.030(4) 0.004(3) 0.001(4) 0.009(3)
C81 0.022(6) 0.015(5) 0.042(7) -0.002(5) 0.002(5) -0.001(4)
C82 0.036(7) 0.008(5) 0.049(8) -0.003(5) -0.001(6) 0.010(5)
C83 0.025(7) 0.026(6) 0.045(8) -0.013(5) 0.001(5) 0.008(5)
C91 0.028(6) 0.026(6) 0.014(6) 0.004(4) 0.000(4) -0.007(5)
C92 0.018(6) 0.031(6) 0.012(6) 0.001(4) -0.001(4) 0.005(4)
C93 0.037(4) 0.016(4) 0.029(4) 0.002(3) 0.001(4) -0.004(3)
C101 0.029(7) 0.009(5) 0.042(7) 0.001(5) 0.000(5) 0.006(4)
C102 0.021(6) 0.025(6) 0.043(8) -0.001(5) -0.005(5) -0.010(5)
C103 0.029(7) 0.021(6) 0.048(8) 0.007(5) 0.002(5) 0.014(5)
C104 0.036(7) 0.008(5) 0.040(7) 0.000(5) 0.006(5) 0.009(4)
C105 0.047(8) 0.022(6) 0.041(8) 0.010(5) 0.004(6) 0.008(5)
C106 0.025(7) 0.032(6) 0.036(7) 0.007(5) 0.006(5) 0.011(5)
C107 0.040(8) 0.023(7) 0.089(12) -0.007(7) 0.016(8) 0.016(6)
C108 0.035(8) 0.032(7) 0.044(8) -0.003(6) 0.004(6) -0.012(5)
C109 0.036(7) 0.012(5) 0.041(8) 0.002(5) 0.002(5) 0.007(5)
C110 0.029(7) 0.027(6) 0.039(8) -0.002(5) 0.005(5) 0.011(5)
C111 0.039(8) 0.025(6) 0.052(9) -0.001(6) 0.008(6) 0.010(5)
C112 0.030(7) 0.043(8) 0.041(8) -0.005(6) -0.001(6) 0.002(6)
C113 0.037(8) 0.040(8) 0.068(11) -0.021(7) -0.019(7) -0.005(6)
C114 0.038(8) 0.028(7) 0.078(11) -0.002(7) -0.015(7) -0.015(6)
C115 0.038(8) 0.030(7) 0.057(9) 0.006(6) -0.001(6) 0.001(6)
C511 0.029(7) 0.021(6) 0.044(8) 0.010(5) -0.001(6) 0.012(5)
C512 0.028(8) 0.049(9) 0.088(12) -0.021(8) 0.007(7) 0.008(6)
C513 0.075(13) 0.035(8) 0.107(15) -0.014(9) 0.022(10) 0.006(8)
C514 0.018(7) 0.026(7) 0.098(12) 0.021(7) 0.003(7) 0.005(5)
C515 0.043(9) 0.041(8) 0.055(10) 0.010(7) -0.004(7) 0.006(6)
C516 0.019(7) 0.045(7) 0.045(8) 0.010(6) -0.006(6) 0.013(5)
C521 0.037(8) 0.021(6) 0.034(7) -0.003(5) -0.003(5) 0.016(5)
C522 0.049(8) 0.042(7) 0.025(7) -0.016(6) 0.011(6) 0.013(6)
C523 0.099(14) 0.063(10) 0.037(9) -0.018(8) -0.026(9) 0.033(9)
C524 0.063(11) 0.047(9) 0.061(11) -0.030(8) -0.025(8) 0.020(8)
C525 0.035(9) 0.049(9) 0.085(13) -0.026(8) -0.016(8) 0.001(6)
C526 0.045(9) 0.032(7) 0.038(8) -0.006(6) 0.001(6) 0.012(6)
C611 0.022(6) 0.021(6) 0.039(8) -0.001(5) -0.005(5) -0.003(4)
C612 0.025(7) 0.028(6) 0.064(10) 0.000(6) 0.002(6) 0.001(5)
C613 0.043(8) 0.024(7) 0.067(11) 0.012(6) 0.001(7) -0.004(6)
C614 0.047(9) 0.040(8) 0.080(12) 0.030(8) -0.002(8) 0.002(6)
C615 0.074(11) 0.027(7) 0.048(9) 0.000(6) -0.011(7) -0.007(6)
C616 0.059(10) 0.027(7) 0.062(10) -0.002(6) 0.012(7) -0.014(6)
C621 0.020(6) 0.021(6) 0.035(7) -0.005(5) -0.001(5) -0.007(4)
C622 0.045(8) 0.023(6) 0.045(8) -0.006(5) -0.008(6) -0.011(5)
C623 0.038(8) 0.023(6) 0.044(8) -0.005(5) -0.010(6) -0.008(5)
C624 0.046(9) 0.053(9) 0.036(8) -0.017(7) -0.008(6) -0.004(6)
C625 0.047(8) 0.029(7) 0.044(8) 0.001(6) -0.017(6) -0.003(6)
C626 0.026(7) 0.024(6) 0.064(10) -0.015(6) -0.019(6) -0.001(5)
C711 0.045(8) 0.015(5) 0.024(7) 0.007(4) 0.001(5) -0.003(5)
C712 0.036(8) 0.020(6) 0.063(9) 0.005(6) -0.004(6) 0.001(5)
C713 0.043(9) 0.020(6) 0.082(11) 0.013(7) -0.003(7) 0.002(6)
C714 0.046(8) 0.019(6) 0.056(9) 0.010(6) 0.007(7) 0.000(5)
C715 0.036(8) 0.039(7) 0.047(9) -0.019(6) 0.004(6) -0.006(6)
C716 0.038(7) 0.020(6) 0.036(7) -0.001(5) 0.010(5) -0.012(5)
C721 0.026(6) 0.012(5) 0.042(7) -0.005(5) -0.001(5) 0.003(4)
C722 0.028(7) 0.023(6) 0.031(7) -0.004(5) -0.005(5) -0.001(5)
C723 0.041(8) 0.043(8) 0.036(8) -0.010(6) -0.008(6) 0.009(6)
C724 0.022(7) 0.043(8) 0.061(10) -0.009(7) -0.024(6) 0.011(6)
C725 0.039(8) 0.031(7) 0.064(10) -0.014(7) -0.005(7) -0.006(6)
C726 0.028(7) 0.031(6) 0.036(7) 0.002(5) -0.010(5) 0.004(5)
C811 0.016(6) 0.013(5) 0.039(7) -0.004(4) -0.009(5) 0.003(4)
C812 0.035(7) 0.030(6) 0.032(7) -0.004(5) 0.004(5) 0.009(5)
C813 0.048(9) 0.031(7) 0.036(8) -0.010(6) -0.003(6) 0.007(6)
C814 0.043(8) 0.033(7) 0.040(8) -0.010(6) 0.000(6) -0.002(6)
C815 0.038(8) 0.052(8) 0.048(9) -0.020(7) 0.004(6) -0.009(6)
C816 0.023(6) 0.028(6) 0.023(6) -0.011(5) 0.002(5) 0.001(5)
C821 0.017(6) 0.024(6) 0.050(8) 0.004(5) 0.006(5) 0.002(5)
C822 0.033(9) 0.068(10) 0.089(13) -0.051(9) 0.001(7) 0.014(7)
C823 0.030(9) 0.066(10) 0.098(14) -0.031(9) 0.006(8) 0.025(7)
C824 0.027(8) 0.041(8) 0.073(11) 0.009(7) 0.007(7) 0.006(6)
C825 0.026(7) 0.049(8) 0.064(10) -0.007(7) -0.008(6) 0.020(6)
C826 0.026(7) 0.030(6) 0.047(8) -0.014(6) -0.016(6) 0.013(5)
C911 0.010(5) 0.024(5) 0.020(6) -0.003(4) 0.002(4) 0.002(4)
C912 0.025(6) 0.024(6) 0.025(6) 0.002(5) -0.010(5) -0.008(5)
C913 0.024(7) 0.034(7) 0.037(8) -0.003(5) -0.009(5) -0.007(5)
C914 0.021(7) 0.041(7) 0.034(7) 0.002(6) -0.004(5) 0.000(5)
C915 0.042(8) 0.030(6) 0.030(7) 0.006(5) -0.004(5) 0.001(5)
C916 0.038(7) 0.018(5) 0.024(6) 0.005(4) -0.007(5) -0.001(5)
C921 0.021(6) 0.019(5) 0.020(6) 0.001(4) -0.004(4) 0.006(4)
C922 0.028(6) 0.017(5) 0.025(6) 0.005(4) -0.003(5) -0.003(4)
C923 0.032(7) 0.027(6) 0.041(8) 0.001(5) 0.001(5) 0.005(5)
C924 0.066(9) 0.015(6) 0.041(8) 0.011(5) -0.010(6) -0.002(5)
C925 0.077(11) 0.041(8) 0.028(8) 0.013(6) -0.003(7) 0.006(7)
C926 0.051(8) 0.020(6) 0.034(7) 0.003(5) 0.000(6) -0.006(5)

loop_
_atom_type_symbol
_atom_type_description
_atom_type_scat_dispersion_real
_atom_type_scat_dispersion_imag
_atom_type_scat_source
C C 0.0033 0.0016 'International Tables Vol C Tables 4.2.6.8 and 6.1.1.4'
H H 0.0000 0.0000 'International Tables Vol C Tables 4.2.6.8 and 6.1.1.4'
Cl Cl 0.1484 0.1585 'International Tables Vol C Tables 4.2.6.8 and 6.1.1.4'
Er Er -0.2586 4.9576 'International Tables Vol C Tables 4.2.6.8 and 6.1.1.4'
N N 0.0061 0.0033 'International Tables Vol C Tables 4.2.6.8 and 6.1.1.4'
O O 0.0106 0.0060 'International Tables Vol C Tables 4.2.6.8 and 6.1.1.4'
S S 0.1246 0.1234 'International Tables Vol C Tables 4.2.6.8 and 6.1.1.4'

loop_
_geom_angle_atom_site_label_1
_geom_angle_atom_site_label_2
_geom_angle_atom_site_label_3
_geom_angle
O52 Er1 O51 73.3(2)
O52 Er1 O11 80.6(2)
O51 Er1 O11 146.5(2)
O52 Er1 O72 138.2(2)
O51 Er1 O72 76.3(2)
O11 Er1 O72 112.7(2)
O52 Er1 O2 121.5(2)
O51 Er1 O2 79.9(2)
O11 Er1 O2 132.7(2)
O72 Er1 O2 79.5(2)
O52 Er1 O12 141.9(2)
O51 Er1 O12 142.1(2)
O11 Er1 O12 69.9(2)
O72 Er1 O12 77.3(2)
O2 Er1 O12 68.8(2)
O52 Er1 O1 79.0(2)
O51 Er1 O1 118.2(3)
O11 Er1 O1 75.7(2)
O72 Er1 O1 141.6(2)
O2 Er1 O1 69.6(2)
O12 Er1 O1 70.8(2)
O52 Er1 O71 78.1(2)
O51 Er1 O71 85.0(2)
O11 Er1 O71 69.0(2)
O72 Er1 O71 71.3(2)
O2 Er1 O71 149.6(2)
O12 Er1 O71 111.5(2)
O1 Er1 O71 140.5(2)
O52 Er1 Er4 119.73(17)
O51 Er1 Er4 120.57(18)
O11 Er1 Er4 90.49(15)
O72 Er1 Er4 100.22(16)
O2 Er1 Er4 42.38(17)
O12 Er1 Er4 40.22(16)
O1 Er1 Er4 41.42(15)
O71 Er1 Er4 151.13(16)
O52 Er1 Er2 85.26(17)
O51 Er1 Er2 120.94(18)
O11 Er1 Er2 34.45(16)
O72 Er1 Er2 86.46(16)
O2 Er1 Er2 151.39(17)
O12 Er1 Er2 83.85(15)
O1 Er1 Er2 110.11(16)
O71 Er1 Er2 36.26(16)
Er4 Er1 Er2 117.923(16)
O52 Er1 Er3 112.59(17)
O51 Er1 Er3 171.78(19)
O11 Er1 Er3 35.23(15)
O72 Er1 Er3 95.69(16)
O2 Er1 Er3 100.88(17)
O12 Er1 Er3 34.70(15)
O1 Er1 Er3 69.36(17)
O71 Er1 Er3 90.50(16)
Er4 Er1 Er3 62.328(12)
Er2 Er1 Er3 55.596(11)
O62 Er2 O11 77.5(2)
O62 Er2 O61 75.3(3)
O11 Er2 O61 140.8(2)
O62 Er2 O71 99.2(3)
O11 Er2 O71 70.2(2)
O61 Er2 O71 86.9(2)
O62 Er2 O3 142.8(3)
O11 Er2 O3 71.6(2)
O61 Er2 O3 141.7(3)
O71 Er2 O3 89.5(2)
O62 Er2 O4 82.8(3)
O11 Er2 O4 69.3(2)
O61 Er2 O4 133.1(2)
O71 Er2 O4 138.0(2)
O3 Er2 O4 67.4(2)
O62 Er2 N41 93.0(3)
O11 Er2 N41 136.8(3)
O61 Er2 N41 72.5(3)
O71 Er2 N41 152.5(3)
O3 Er2 N41 95.6(3)
O4 Er2 N41 67.7(3)
O62 Er2 N31 149.7(3)
O11 Er2 N31 126.3(2)
O61 Er2 N31 74.6(3)
O71 Er2 N31 75.9(3)
O3 Er2 N31 67.6(3)
O4 Er2 N31 121.1(3)
N41 Er2 N31 81.1(3)
O62 Er2 Er3 101.36(19)
O11 Er2 Er3 40.62(16)
O61 Er2 Er3 174.39(17)
O71 Er2 Er3 98.18(16)
O3 Er2 Er3 41.41(17)
O4 Er2 Er3 41.43(17)
N41 Er2 Er3 103.4(2)
N31 Er2 Er3 108.9(2)
O62 Er2 Er1 95.53(19)
O11 Er2 Er1 34.92(16)
O61 Er2 Er1 121.81(17)
O71 Er2 Er1 37.04(16)
O3 Er2 Er1 70.19(17)
O4 Er2 Er1 100.95(17)
N41 Er2 Er1 164.9(2)
N31 Er2 Er1 97.43(19)
Er3 Er2 Er1 62.641(12)
O81 Er3 O82 72.2(3)
O81 Er3 O12 81.6(2)
O82 Er3 O12 145.8(2)
O81 Er3 O102 138.6(2)
O82 Er3 O102 76.3(3)
O12 Er3 O102 113.1(2)
O81 Er3 O11 143.0(2)
O82 Er3 O11 142.1(2)
O12 Er3 O11 70.3(2)
O102 Er3 O11 76.4(2)
O81 Er3 O4 119.7(2)
O82 Er3 O4 80.6(2)
O12 Er3 O4 132.5(2)
O102 Er3 O4 79.8(2)
O11 Er3 O4 69.1(2)
O81 Er3 O3 80.0(2)
O82 Er3 O3 118.9(3)
O12 Er3 O3 76.2(2)
O102 Er3 O3 139.9(2)
O11 Er3 O3 70.5(2)
O4 Er3 O3 67.8(2)
O81 Er3 O101 79.1(2)
O82 Er3 O101 84.5(3)
O12 Er3 O101 69.0(2)
O102 Er3 O101 71.7(2)
O11 Er3 O101 110.9(2)
O4 Er3 O101 150.3(2)
O3 Er3 O101 141.5(2)
O81 Er3 Er2 120.46(19)
O82 Er3 Er2 121.72(19)
O12 Er3 Er2 90.28(15)
O102 Er3 Er2 98.73(16)
O11 Er3 Er2 39.48(16)
O4 Er3 Er2 42.24(17)
O3 Er3 Er2 41.21(15)
O101 Er3 Er2 149.94(16)
O81 Er3 Er4 86.71(17)
O82 Er3 Er4 120.66(19)
O12 Er3 Er4 34.26(16)
O102 Er3 Er4 86.92(18)
O11 Er3 Er4 83.41(16)
O4 Er3 Er4 151.52(17)
O3 Er3 Er4 110.42(17)
O101 Er3 Er4 36.49(16)
Er2 Er3 Er4 116.884(16)
O81 Er3 Er1 113.95(18)
O82 Er3 Er1 171.1(2)
O12 Er3 Er1 35.56(15)
O102 Er3 Er1 95.22(17)
O11 Er3 Er1 34.75(16)
O4 Er3 Er1 100.87(17)
O3 Er3 Er1 69.50(16)
O101 Er3 Er1 90.16(16)
Er2 Er3 Er1 61.763(12)
Er4 Er3 Er1 55.122(11)
O91 Er4 O92 75.6(2)
O91 Er4 O12 76.6(2)
O92 Er4 O12 141.8(2)
O91 Er4 O1 142.8(2)
O92 Er4 O1 141.2(2)
O12 Er4 O1 72.2(2)
O91 Er4 O101 99.4(3)
O92 Er4 O101 90.0(2)
O12 Er4 O101 69.4(2)
O1 Er4 O101 88.2(2)
O91 Er4 O2 81.0(2)
O92 Er4 O2 130.5(2)
O12 Er4 O2 69.0(2)
O1 Er4 O2 69.4(2)
O101 Er4 O2 137.0(2)
O91 Er4 N21 94.5(3)
O92 Er4 N21 71.9(3)
O12 Er4 N21 136.1(3)
O1 Er4 N21 94.2(3)
O101 Er4 N21 153.7(3)
O2 Er4 N21 67.2(3)
O91 Er4 N11 149.0(3)
O92 Er4 N11 73.8(3)
O12 Er4 N11 127.6(3)
O1 Er4 N11 68.1(3)
O101 Er4 N11 76.3(3)
O2 Er4 N11 123.2(3)
N21 Er4 N11 80.3(3)
O91 Er4 Er1 100.81(17)
O92 Er4 Er1 171.94(17)
O12 Er4 Er1 41.39(16)
O1 Er4 Er1 42.04(16)
O101 Er4 Er1 97.75(16)
O2 Er4 Er1 41.44(16)
N21 Er4 Er1 101.5(2)
N11 Er4 Er1 110.17(19)
O91 Er4 Er3 95.03(19)
O92 Er4 Er3 124.55(18)
O12 Er4 Er3 34.35(16)
O1 Er4 Er3 69.71(17)
O101 Er4 Er3 36.80(16)
O2 Er4 Er3 100.23(16)
N21 Er4 Er3 162.8(2)
N11 Er4 Er3 98.5(2)
Er1 Er4 Er3 62.551(12)
N11 S1 N12 100.1(5)
N22 S2 N21 100.3(6)
N31 S3 N32 99.4(5)
N41 S4 N42 101.3(6)
C16 O1 Er4 120.9(6)
C16 O1 Er1 141.4(6)
Er4 O1 Er1 96.5(2)
C26 O2 Er1 139.4(6)
C26 O2 Er4 117.1(7)
Er1 O2 Er4 96.2(2)
C36 O3 Er2 119.9(5)
C36 O3 Er3 141.2(6)
Er2 O3 Er3 97.4(3)
C46 O4 Er3 141.7(6)
C46 O4 Er2 116.3(7)
Er3 O4 Er2 96.3(3)
Er2 O11 Er1 110.6(3)
Er2 O11 Er3 99.9(3)
Er1 O11 Er3 110.0(2)
Er2 O11 H11 114.2(16)
Er1 O11 H11 112.2(15)
Er3 O11 H11 109.3(16)
Er4 O12 Er3 111.4(3)
Er4 O12 Er1 98.4(2)
Er3 O12 Er1 109.7(2)
Er4 O12 H12 113.6(16)
Er3 O12 H12 113.5(15)
Er1 O12 H12 109.2(16)
C51 O51 Er1 137.8(7)
C52 O52 Er1 136.5(7)
C61 O61 Er2 133.9(7)
C62 O62 Er2 137.8(7)
C71 O71 Er2 129.8(6)
C71 O71 Er1 121.0(6)
Er2 O71 Er1 106.7(3)
C72 O72 Er1 129.1(6)
C81 O81 Er3 139.4(7)
C82 O82 Er3 138.8(7)
C91 O91 Er4 136.2(6)
C92 O92 Er4 133.1(7)
C101 O101 Er4 127.5(7)
C101 O101 Er3 122.8(7)
Er4 O101 Er3 106.7(2)
C102 O102 Er3 127.7(7)
C11 N11 S1 106.5(7)
C11 N11 Er4 111.4(7)
S1 N11 Er4 141.0(5)
C12 N12 S1 107.1(8)
C21 N21 S2 105.5(8)
C21 N21 Er4 113.4(8)
S2 N21 Er4 139.9(5)
C22 N22 S2 107.7(9)
C31 N31 S3 106.8(8)
C31 N31 Er2 113.3(7)
S3 N31 Er2 139.1(5)
C32 N32 S3 106.1(8)
C41 N41 S4 106.4(8)
C41 N41 Er2 112.9(8)
S4 N41 Er2 139.1(5)
C42 N42 S4 105.6(8)
Cl11 C1 Cl12 109.9(11)
Cl11 C1 H1A 109.7
Cl12 C1 H1A 109.7
Cl11 C1 H1B 109.7
Cl12 C1 H1B 109.7
H1A C1 H1B 108.2
Cl22 C2 Cl21 115.1(11)
Cl22 C2 H2A 108.5
Cl21 C2 H2A 108.5
Cl22 C2 H2B 108.5
Cl21 C2 H2B 108.5
H2A C2 H2B 107.5
Cl31 C3 Cl32 105.2(12)
Cl31 C3 H3A 110.7
Cl32 C3 H3A 110.7
Cl31 C3 H3B 110.7
Cl32 C3 H3B 110.7
H3A C3 H3B 108.8
Cl41 C4 Cl42 101(2)
Cl41 C4 H4A 111.5
Cl42 C4 H4A 111.5
Cl41 C4 H4B 111.5
Cl42 C4 H4B 111.5
H4A C4 H4B 109.3
N11 C11 C12 114.7(9)
N11 C11 C16 122.0(10)
C12 C11 C16 123.3(9)
N12 C12 C13 128.7(10)
N12 C12 C11 111.6(9)
C13 C12 C11 119.6(10)
C14 C13 C12 115.6(11)
C14 C13 H13 122.2
C12 C13 H13 122.2
C13 C14 C15 126.8(11)
C13 C14 H14 116.6
C15 C14 H14 116.6
C16 C15 C14 119.3(10)
C16 C15 H15 120.4
C14 C15 H15 120.4
O1 C16 C15 128.5(10)
O1 C16 C11 116.2(8)
C15 C16 C11 115.3(10)
N21 C21 C26 120.8(11)
N21 C21 C22 116.4(12)
C26 C21 C22 122.6(12)
N22 C22 C23 129.3(12)
N22 C22 C21 110.0(12)
C23 C22 C21 120.6(12)
C24 C23 C22 115.9(12)
C24 C23 H23 122.0
C22 C23 H23 122.0
C23 C24 C25 125.4(13)
C23 C24 H24 117.3
C25 C24 H24 117.3
C26 C25 C24 120.5(13)
C26 C25 H25 119.7
C24 C25 H25 119.7
O2 C26 C21 119.3(11)
O2 C26 C25 125.9(12)
C21 C26 C25 114.8(11)
N31 C31 C32 115.4(10)
N31 C31 C36 121.1(10)
C32 C31 C36 123.5(10)
N32 C32 C33 128.3(12)
N32 C32 C31 112.2(10)
C33 C32 C31 119.5(11)
C34 C33 C32 118.5(11)
C34 C33 H33 120.7
C32 C33 H33 120.7
C33 C34 C35 121.4(10)
C33 C34 H34 119.3
C35 C34 H34 119.3
C36 C35 C34 122.8(10)
C36 C35 H35 118.6
C34 C35 H35 118.6
O3 C36 C35 128.6(9)
O3 C36 C31 117.0(8)
C35 C36 C31 114.3(10)
N41 C41 C46 121.6(10)
N41 C41 C42 115.2(13)
C46 C41 C42 123.2(12)
N42 C42 C43 129.0(12)
N42 C42 C41 111.4(12)
C43 C42 C41 119.5(14)
C44 C43 C42 115.3(13)
C44 C43 H43 122.3
C42 C43 H43 122.3
C43 C44 C45 126.0(15)
C43 C44 H44 117.0
C45 C44 H44 117.0
C44 C45 C46 119.7(13)
C44 C45 H45 120.2
C46 C45 H45 120.2
O4 C46 C41 119.6(11)
O4 C46 C45 124.2(12)
C41 C46 C45 116.1(10)
O51 C51 C53 121.9(10)
O51 C51 C511 116.5(10)
C53 C51 C511 121.6(9)
O52 C52 C53 123.7(11)
O52 C52 C521 115.5(10)
C53 C52 C521 120.8(10)
C52 C53 C51 125.7(10)
C52 C53 H53 117.1
C51 C53 H53 117.1
O61 C61 C63 123.2(10)
O61 C61 C611 116.8(10)
C63 C61 C611 120.0(10)
O62 C62 C63 122.5(11)
O62 C62 C621 115.9(10)
C63 C62 C621 121.7(9)
C61 C63 C62 126.6(11)
C61 C63 H63 116.7
C62 C63 H63 116.7
O71 C71 C73 122.9(9)
O71 C71 C711 117.3(9)
C73 C71 C711 119.7(9)
O72 C72 C73 124.0(9)
O72 C72 C721 117.1(8)
C73 C72 C721 118.9(9)
C71 C73 C72 124.1(9)
C71 C73 H73 117.9
C72 C73 H73 117.9
O81 C81 C83 121.9(10)
O81 C81 C811 118.6(10)
C83 C81 C811 119.5(9)
O82 C82 C83 123.4(10)
O82 C82 C821 118.3(10)
C83 C82 C821 118.3(9)
C81 C83 C82 123.8(10)
C81 C83 H83 118.1
C82 C83 H83 118.1
O91 C91 C93 123.2(10)
O91 C91 C911 115.1(9)
C93 C91 C911 121.7(9)
O92 C92 C93 124.0(9)
O92 C92 C921 116.8(9)
C93 C92 C921 119.2(9)
C91 C93 C92 126.1(10)
C91 C93 H93 116.9
C92 C93 H93 116.9
O101 C101 C103 122.8(9)
O101 C101 C104 115.9(9)
C103 C101 C104 121.2(9)
O102 C102 C103 126.0(10)
O102 C102 C110 115.9(9)
C103 C102 C110 118.0(10)
C101 C103 C102 123.8(10)
C101 C103 H103 118.1
C102 C103 H103 118.1
C109 C104 C105 120.8(10)
C109 C104 C101 118.2(10)
C105 C104 C101 121.0(10)
C104 C105 C106 120.1(12)
C104 C105 H105 119.9
C106 C105 H105 119.9
C105 C106 C107 119.0(11)
C105 C106 H106 120.5
C107 C106 H106 120.5
C106 C107 C108 121.2(11)
C106 C107 H107 119.4
C108 C107 H107 119.4
C107 C108 C109 117.8(11)
C107 C108 H108 121.1
C109 C108 H108 121.1
C104 C109 C108 120.9(11)
C104 C109 H109 119.5
C108 C109 H109 119.5
C115 C110 C111 119.0(11)
C115 C110 C102 119.4(11)
C111 C110 C102 121.7(11)
C112 C111 C110 119.9(12)
C112 C111 H111 120.1
C110 C111 H111 120.1
C113 C112 C111 121.0(12)
C113 C112 H112 119.5
C111 C112 H112 119.5
C114 C113 C112 119.3(11)
C114 C113 H113 120.4
C112 C113 H113 120.4
C113 C114 C115 120.7(12)
C113 C114 H114 119.6
C115 C114 H114 119.6
C110 C115 C114 120.0(12)
C110 C115 H115 120.0
C114 C115 H115 120.0
C516 C511 C512 119.6(12)
C516 C511 C51 119.0(11)
C512 C511 C51 121.5(11)
C513 C512 C511 120.9(14)
C513 C512 H512 119.5
C511 C512 H512 119.5
C512 C513 C514 119.5(14)
C512 C513 H513 120.3
C514 C513 H513 120.3
C513 C514 C515 119.6(13)
C513 C514 H514 120.2
C515 C514 H514 120.2
C516 C515 C514 119.5(13)
C516 C515 H515 120.2
C514 C515 H515 120.2
C511 C516 C515 120.8(12)
C511 C516 H516 119.6
C515 C516 H516 119.6
C526 C521 C522 121.2(11)
C526 C521 C52 119.2(11)
C522 C521 C52 119.5(11)
C523 C522 C521 118.4(14)
C523 C522 H522 120.8
C521 C522 H522 120.8
C522 C523 C524 121.0(14)
C522 C523 H523 119.5
C524 C523 H523 119.5
C525 C524 C523 120.2(13)
C525 C524 H524 119.9
C523 C524 H524 119.9
C524 C525 C526 119.9(14)
C524 C525 H525 120.1
C526 C525 H525 120.1
C521 C526 C525 119.3(12)
C521 C526 H526 120.4
C525 C526 H526 120.4
C616 C611 C612 118.3(11)
C616 C611 C61 119.8(10)
C612 C611 C61 121.7(11)
C613 C612 C611 119.1(13)
C613 C612 H612 120.4
C611 C612 H612 120.4
C612 C613 C614 120.9(13)
C612 C613 H613 119.5
C614 C613 H613 119.5
C615 C614 C613 121.6(12)
C615 C614 H614 119.2
C613 C614 H614 119.2
C614 C615 C616 117.5(13)
C614 C615 H615 121.2
C616 C615 H615 121.2
C611 C616 C615 122.3(12)
C611 C616 H616 118.9
C615 C616 H616 118.9
C626 C621 C622 117.9(10)
C626 C621 C62 119.3(9)
C622 C621 C62 122.8(10)
C623 C622 C621 118.7(11)
C623 C622 H622 120.7
C621 C622 H622 120.7
C624 C623 C622 121.7(11)
C624 C623 H623 119.2
C622 C623 H623 119.2
C623 C624 C625 120.3(12)
C623 C624 H624 119.8
C625 C624 H624 119.8
C626 C625 C624 119.3(12)
C626 C625 H625 120.4
C624 C625 H625 120.4
C625 C626 C621 122.0(10)
C625 C626 H626 119.0
C621 C626 H626 119.0
C712 C711 C716 118.4(10)
C712 C711 C71 122.8(10)
C716 C711 C71 118.8(9)
C711 C712 C713 121.7(12)
C711 C712 H712 119.2
C713 C712 H712 119.2
C712 C713 C714 119.1(12)
C712 C713 H713 120.4
C714 C713 H713 120.4
C715 C714 C713 119.8(11)
C715 C714 H714 120.1
C713 C714 H714 120.1
C716 C715 C714 119.1(12)
C716 C715 H715 120.4
C714 C715 H715 120.4
C715 C716 C711 121.9(11)
C715 C716 H716 119.1
C711 C716 H716 119.1
C722 C721 C726 120.9(10)
C722 C721 C72 121.9(9)
C726 C721 C72 117.2(10)
C721 C722 C723 119.5(11)
C721 C722 H722 120.2
C723 C722 H722 120.2
C724 C723 C722 120.7(12)
C724 C723 H723 119.7
C722 C723 H723 119.7
C723 C724 C725 120.3(12)
C723 C724 H724 119.9
C725 C724 H724 119.9
C724 C725 C726 121.1(12)
C724 C725 H725 119.4
C726 C725 H725 119.4
C721 C726 C725 117.5(11)
C721 C726 H726 121.3
C725 C726 H726 121.3
C812 C811 C816 118.0(9)
C812 C811 C81 123.4(10)
C816 C811 C81 118.4(10)
C811 C812 C813 120.5(11)
C811 C812 H812 119.8
C813 C812 H812 119.8
C814 C813 C812 120.6(12)
C814 C813 H813 119.7
C812 C813 H813 119.7
C813 C814 C815 120.4(12)
C813 C814 H814 119.8
C815 C814 H814 119.8
C816 C815 C814 118.9(12)
C816 C815 H815 120.6
C814 C815 H815 120.6
C815 C816 C811 121.6(10)
C815 C816 H816 119.2
C811 C816 H816 119.2
C826 C821 C822 118.7(11)
C826 C821 C82 118.7(10)
C822 C821 C82 122.5(11)
C821 C822 C823 119.8(13)
C821 C822 H822 120.1
C823 C822 H822 120.1
C822 C823 C824 118.7(13)
C822 C823 H823 120.6
C824 C823 H823 120.6
C825 C824 C823 120.0(13)
C825 C824 H824 120.0
C823 C824 H824 120.0
C824 C825 C826 122.2(14)
C824 C825 H825 118.9
C826 C825 H825 118.9
C821 C826 C825 120.4(11)
C821 C826 H826 119.8
C825 C826 H826 119.8
C912 C911 C916 117.7(10)
C912 C911 C91 122.7(9)
C916 C911 C91 119.6(9)
C911 C912 C913 121.9(10)
C911 C912 H912 119.0
C913 C912 H912 119.0
C912 C913 C914 119.2(10)
C912 C913 H913 120.4
C914 C913 H913 120.4
C915 C914 C913 118.4(11)
C915 C914 H914 120.8
C913 C914 H914 120.8
C914 C915 C916 121.3(11)
C914 C915 H915 119.4
C916 C915 H915 119.4
C915 C916 C911 121.5(10)
C915 C916 H916 119.3
C911 C916 H916 119.3
C926 C921 C922 116.9(9)
C926 C921 C92 119.2(9)
C922 C921 C92 123.8(9)
C923 C922 C921 120.6(10)
C923 C922 H922 119.7
C921 C922 H922 119.7
C924 C923 C922 121.2(11)
C924 C923 H923 119.4
C922 C923 H923 119.4
C923 C924 C925 120.0(11)
C923 C924 H924 120.0
C925 C924 H924 120.0
C924 C925 C926 119.3(12)
C924 C925 H925 120.4
C926 C925 H925 120.4
C921 C926 C925 122.0(11)
C921 C926 H926 119.0
C925 C926 H926 119.0

loop_
_geom_bond_atom_site_label_1
_geom_bond_atom_site_label_2
_geom_bond_distance
Er1 O52 2.278(6)
Er1 O51 2.296(7)
Er1 O11 2.320(7)
Er1 O72 2.352(7)
Er1 O2 2.353(7)
Er1 O12 2.362(6)
Er1 O1 2.382(7)
Er1 O71 2.385(7)
Er1 Er4 3.5347(6)
Er1 Er2 3.7928(7)
Er1 Er3 3.8236(6)
Er2 O62 2.219(7)
Er2 O11 2.293(6)
Er2 O61 2.310(6)
Er2 O71 2.342(6)
Er2 O3 2.360(6)
Er2 O4 2.403(7)
Er2 N41 2.503(9)
Er2 N31 2.511(9)
Er2 Er3 3.5521(6)
Er3 O81 2.265(7)
Er3 O82 2.275(7)
Er3 O12 2.312(6)
Er3 O102 2.336(7)
Er3 O11 2.348(6)
Er3 O4 2.365(7)
Er3 O3 2.369(7)
Er3 O101 2.387(7)
Er3 Er4 3.8158(7)
Er4 O91 2.224(7)
Er4 O92 2.302(6)
Er4 O12 2.307(6)
Er4 O1 2.354(6)
Er4 O101 2.369(7)
Er4 O2 2.396(7)
Er4 N21 2.489(9)
Er4 N11 2.517(9)
Cl11 C1 1.710(16)
Cl12 C1 1.777(16)
Cl21 C2 1.728(17)
Cl22 C2 1.708(18)
Cl31 C3 1.72(2)
Cl32 C3 1.787(15)
Cl41 C4 1.71(4)
Cl42 C4 1.738(19)
S1 N11 1.611(9)
S1 N12 1.634(10)
S2 N22 1.597(11)
S2 N21 1.663(10)
S3 N31 1.628(9)
S3 N32 1.647(11)
S4 N41 1.636(10)
S4 N42 1.639(12)
O1 C16 1.328(11)
O2 C26 1.304(12)
O3 C36 1.330(12)
O4 C46 1.335(12)
O11 H11 0.84(2)
O12 H12 0.83(2)
O51 C51 1.284(11)
O52 C52 1.300(12)
O61 C61 1.287(12)
O62 C62 1.268(11)
O71 C71 1.304(12)
O72 C72 1.265(11)
O81 C81 1.277(12)
O82 C82 1.250(12)
O91 C91 1.289(11)
O92 C92 1.279(12)
O101 C101 1.294(12)
O102 C102 1.257(13)
N11 C11 1.349(13)
N12 C12 1.359(13)
N21 C21 1.304(15)
N22 C22 1.388(16)
N31 C31 1.307(13)
N32 C32 1.353(14)
N41 C41 1.314(15)
N42 C42 1.386(18)
C1 H1A 0.9900
C1 H1B 0.9900
C2 H2A 0.9900
C2 H2B 0.9900
C3 H3A 0.9900
C3 H3B 0.9900
C4 H4A 0.9900
C4 H4B 0.9900
C11 C12 1.423(15)
C11 C16 1.429(13)
C12 C13 1.404(15)
C13 C14 1.335(15)
C13 H13 0.9500
C14 C15 1.425(16)
C14 H14 0.9500
C15 C16 1.378(13)
C15 H15 0.9500
C21 C26 1.396(17)
C21 C22 1.444(16)
C22 C23 1.400(19)
C23 C24 1.324(19)
C23 H23 0.9500
C24 C25 1.427(18)
C24 H24 0.9500
C25 C26 1.405(17)
C25 H25 0.9500
C31 C32 1.425(16)
C31 C36 1.432(14)
C32 C33 1.393(16)
C33 C34 1.381(16)
C33 H33 0.9500
C34 C35 1.429(15)
C34 H34 0.9500
C35 C36 1.388(14)
C35 H35 0.9500
C41 C46 1.388(17)
C41 C42 1.464(16)
C42 C43 1.40(2)
C43 C44 1.38(2)
C43 H43 0.9500
C44 C45 1.402(19)
C44 H44 0.9500
C45 C46 1.411(17)
C45 H45 0.9500
C51 C53 1.407(15)
C51 C511 1.489(15)
C52 C53 1.367(15)
C52 C521 1.493(16)
C53 H53 0.9500
C61 C63 1.387(15)
C61 C611 1.470(14)
C62 C63 1.401(15)
C62 C621 1.495(15)
C63 H63 0.9500
C71 C73 1.373(15)
C71 C711 1.501(13)
C72 C73 1.433(13)
C72 C721 1.519(14)
C73 H73 0.9500
C81 C83 1.398(15)
C81 C811 1.485(14)
C82 C83 1.403(15)
C82 C821 1.537(15)
C83 H83 0.9500
C91 C93 1.375(13)
C91 C911 1.515(14)
C92 C93 1.403(14)
C92 C921 1.480(13)
C93 H93 0.9500
C101 C103 1.372(15)
C101 C104 1.523(13)
C102 C103 1.424(14)
C102 C110 1.513(15)
C103 H103 0.9500
C104 C109 1.352(15)
C104 C105 1.379(15)
C105 C106 1.382(15)
C105 H105 0.9500
C106 C107 1.384(17)
C106 H106 0.9500
C107 C108 1.393(17)
C107 H107 0.9500
C108 C109 1.399(14)
C108 H108 0.9500
C109 H109 0.9500
C110 C115 1.391(16)
C110 C111 1.398(16)
C111 C112 1.380(16)
C111 H111 0.9500
C112 C113 1.380(17)
C112 H112 0.9500
C113 C114 1.373(18)
C113 H113 0.9500
C114 C115 1.391(16)
C114 H114 0.9500
C115 H115 0.9500
C511 C516 1.363(16)
C511 C512 1.381(16)
C512 C513 1.380(19)
C512 H512 0.9500
C513 C514 1.39(2)
C513 H513 0.9500
C514 C515 1.394(18)
C514 H514 0.9500
C515 C516 1.387(16)
C515 H515 0.9500
C516 H516 0.9500
C521 C526 1.362(16)
C521 C522 1.396(15)
C522 C523 1.373(18)
C522 H522 0.9500
C523 C524 1.39(2)
C523 H523 0.9500
C524 C525 1.35(2)
C524 H524 0.9500
C525 C526 1.415(17)
C525 H525 0.9500
C526 H526 0.9500
C611 C616 1.367(17)
C611 C612 1.423(15)
C612 C613 1.370(16)
C612 H612 0.9500
C613 C614 1.395(19)
C613 H613 0.9500
C614 C615 1.347(18)
C614 H614 0.9500
C615 C616 1.426(17)
C615 H615 0.9500
C616 H616 0.9500
C621 C626 1.391(15)
C621 C622 1.407(14)
C622 C623 1.395(16)
C622 H622 0.9500
C623 C624 1.348(16)
C623 H623 0.9500
C624 C625 1.377(16)
C624 H624 0.9500
C625 C626 1.368(16)
C625 H625 0.9500
C626 H626 0.9500
C711 C712 1.381(15)
C711 C716 1.384(15)
C712 C713 1.388(15)
C712 H712 0.9500
C713 C714 1.400(18)
C713 H713 0.9500
C714 C715 1.399(17)
C714 H714 0.9500
C715 C716 1.382(15)
C715 H715 0.9500
C716 H716 0.9500
C721 C722 1.374(15)
C721 C726 1.385(14)
C722 C723 1.384(15)
C722 H722 0.9500
C723 C724 1.339(17)
C723 H723 0.9500
C724 C725 1.369(17)
C724 H724 0.9500
C725 C726 1.398(15)
C725 H725 0.9500
C726 H726 0.9500
C811 C812 1.389(15)
C811 C816 1.400(14)
C812 C813 1.392(16)
C812 H812 0.9500
C813 C814 1.351(16)
C813 H813 0.9500
C814 C815 1.406(16)
C814 H814 0.9500
C815 C816 1.371(15)
C815 H815 0.9500
C816 H816 0.9500
C821 C826 1.371(15)
C821 C822 1.381(16)
C822 C823 1.389(17)
C822 H822 0.9500
C823 C824 1.413(19)
C823 H823 0.9500
C824 C825 1.292(17)
C824 H824 0.9500
C825 C826 1.371(15)
C825 H825 0.9500
C826 H826 0.9500
C911 C912 1.353(13)
C911 C916 1.396(13)
C912 C913 1.397(14)
C912 H912 0.9500
C913 C914 1.412(15)
C913 H913 0.9500
C914 C915 1.357(15)
C914 H914 0.9500
C915 C916 1.367(15)
C915 H915 0.9500
C916 H916 0.9500
C921 C926 1.384(15)
C921 C922 1.414(13)
C922 C923 1.380(14)
C922 H922 0.9500
C923 C924 1.363(16)
C923 H923 0.9500
C924 C925 1.377(16)
C924 H924 0.9500
C925 C926 1.400(15)
C925 H925 0.9500
C926 H926 0.9500
